data_4131863
loop_
_publ_author_name
'Yan, Yong'
'O'Connor, Alice E'
'Kanthasamy, Gopikkaa'
'Atkinson, George'
'Allan, David R.'
'Blake, Alexander J.'
'Schr\"oder, Martin'

_publ_section_title
;
 Unusual and Tunable Negative Linear Compressibility in the Metal-Organic
 Framework MFM-133(M) (M = Zr, Hf).
;
_journal_issue 11
_journal_name_full 'Journal of the American Chemical Society'
_journal_page_first 3952
_journal_page_last 3958
_journal_paper_doi 10.1021/jacs.7b11747
_journal_volume 140
_journal_year 2018
_chemical_formula_moiety '0.25(C184 H136 O64 Zr12)'
_chemical_formula_sum 'C46 H34 O16 Zr3'
_chemical_formula_weight 1116.39
_space_group_crystal_system tetragonal
_space_group_IT_number 128
_space_group_name_Hall '-P 4 2n'
_space_group_name_H-M_alt 'P 4/m n c'
_atom_sites_solution_hydrogens geom
_atom_sites_solution_primary direct
_audit_creation_date 2016-08-25
_audit_creation_method
;
Olex2 1.2
(compiled 2016.08.23 svn.r3337 for OlexSys, GUI svn.r5217)
;
_cell_angle_alpha 90
_cell_angle_beta 90
_cell_angle_gamma 90
_cell_formula_units_Z 4
_cell_length_a 18.9111(11)
_cell_length_b 18.9111(11)
_cell_length_c 33.1966(17)
_cell_measurement_reflns_used 3729
_cell_measurement_temperature 293
_cell_measurement_theta_max 21.7730
_cell_measurement_theta_min 1.9080
_cell_volume 11872.1(12)
_computing_cell_refinement 'CrysAlisPro 1.171.38.41 (Rigaku OD, 2015)'
_computing_data_collection 'CrysAlisPro 1.171.38.41 (Rigaku OD, 2015)'
_computing_data_reduction 'CrysAlisPro 1.171.38.41 (Rigaku OD, 2015)'
_computing_molecular_graphics 'Olex2 (Dolomanov et al., 2009)'
_computing_publication_material 'Olex2 (Dolomanov et al., 2009)'
_computing_structure_refinement 'ShelXL (Sheldrick, 2015)'
_computing_structure_solution 'ShelXT (Sheldrick, 2015)'
_diffrn_ambient_temperature 293
_diffrn_detector 'CCD area detector'
_diffrn_detector_area_resol_mean 10.3310
_diffrn_detector_type 'Oxford Diffraction Atlas CCD'
_diffrn_measured_fraction_theta_full 0.747
_diffrn_measured_fraction_theta_max 0.747
_diffrn_measurement_details
;
List of Runs (angles in degrees, time in seconds):

  # Type    Start    End  Width  t~exp~   \w     \q     \k     \f   Frames
--------------------------------------------------------------------------
  1  \w   -105.00 -74.00   0.20    0.20    --   20.00  70.00 155.77  155
  2  \w   -105.00 -74.00   0.20    0.20    --   20.00  70.00 -24.23  155
  3  \w   -106.00 -66.00   0.20    0.20    --  -20.00 -70.00-155.77  200
  4  \w   -106.00 -66.00   0.20    0.20    --  -20.00 -70.00  24.23  200
  5  \w   -150.00 -94.00   0.20    0.20    --  -20.00  70.00 -24.23  280
  6  \w   -150.00 -94.00   0.20    0.20    --  -20.00  70.00 155.77  280
  7  \w    -96.00 -30.00   0.20    0.20    --   20.00 -70.00  24.23  330
  8  \w    -96.00 -30.00   0.20    0.20    --   20.00 -70.00-155.77  330
;
_diffrn_measurement_device 'k-geometry diffractometer'
_diffrn_measurement_device_type 'Newport 4-circle kappa geometry diffractometer'
_diffrn_measurement_method 'oscillation method'
_diffrn_orient_matrix_type 'CrysAlisPro convention (1999,Acta A55,543-557)'
_diffrn_orient_matrix_UB_11 -0.0332175000
_diffrn_orient_matrix_UB_12 -0.0006403000
_diffrn_orient_matrix_UB_13 0.0085449000
_diffrn_orient_matrix_UB_21 -0.0067383000
_diffrn_orient_matrix_UB_22 0.0331535000
_diffrn_orient_matrix_UB_23 -0.0076939000
_diffrn_orient_matrix_UB_31 -0.0134465000
_diffrn_orient_matrix_UB_32 -0.0150643000
_diffrn_orient_matrix_UB_33 -0.0172552000
_diffrn_radiation_collimation '0.5 mm pinhole'
_diffrn_radiation_monochromator 'Si 111 double-crystal monochromator'
_diffrn_radiation_probe x-ray
_diffrn_radiation_wavelength 0.6889
_diffrn_reflns_av_R_equivalents 0.1271
_diffrn_reflns_av_unetI/netI 0.1240
_diffrn_reflns_Laue_measured_fraction_full 0.747
_diffrn_reflns_Laue_measured_fraction_max 0.747
_diffrn_reflns_limit_h_max 12
_diffrn_reflns_limit_h_min -12
_diffrn_reflns_limit_k_max 21
_diffrn_reflns_limit_k_min -21
_diffrn_reflns_limit_l_max 36
_diffrn_reflns_limit_l_min -36
_diffrn_reflns_number 23619
_diffrn_reflns_point_group_measured_fraction_full 0.747
_diffrn_reflns_point_group_measured_fraction_max 0.747
_diffrn_reflns_theta_full 22.764
_diffrn_reflns_theta_max 22.764
_diffrn_reflns_theta_min 1.896
_diffrn_source 'Synchrotron U21 undulator'
_diffrn_source_type 'Synchrotron Diamond Light Source'
_exptl_absorpt_coefficient_mu 0.264
_exptl_absorpt_correction_T_max 0.4269
_exptl_absorpt_correction_T_min 0.1612
_exptl_absorpt_correction_type multi-scan
_exptl_absorpt_process_details
;
SADABS-2008/1 (Bruker,2008) was used for absorption correction. 
wR2(int) was 0.1495 before and 0.1130 after correction. 
The Ratio of minimum to maximum transmission is 0.3776. 
The \l/2 correction factor is Not present.
;
_exptl_crystal_colour 'clear colourless'
_exptl_crystal_colour_lustre clear
_exptl_crystal_colour_primary colourless
_exptl_crystal_density_diffrn 0.625
_exptl_crystal_description octahedral
_exptl_crystal_F_000 2232
_exptl_crystal_size_max 0.1
_exptl_crystal_size_mid 0.1
_exptl_crystal_size_min 0.1
_refine_diff_density_max 2.723
_refine_diff_density_min -1.742
_refine_diff_density_rms 0.237
_refine_ls_extinction_method none
_refine_ls_goodness_of_fit_ref 2.211
_refine_ls_hydrogen_treatment constr
_refine_ls_matrix_type full
_refine_ls_number_parameters 155
_refine_ls_number_reflns 3373
_refine_ls_number_restraints 273
_refine_ls_restrained_S_all 2.159
_refine_ls_R_factor_all 0.2495
_refine_ls_R_factor_gt 0.2185
_refine_ls_shift/su_max 0.000
_refine_ls_shift/su_mean 0.000
_refine_ls_structure_factor_coef Fsqd
_refine_ls_weighting_details 'w=1/[\s^2^(Fo^2^)+(0.2000P)^2^] where P=(Fo^2^+2Fc^2^)/3'
_refine_ls_weighting_scheme calc
_refine_ls_wR_factor_gt 0.5607
_refine_ls_wR_factor_ref 0.5855
_reflns_Friedel_coverage 0.000
_reflns_number_gt 1988
_reflns_number_total 3373
_reflns_threshold_expression 'I > 2\s(I)'
_cod_data_source_file ZrMOF_All.cif
_cod_data_source_block 35.9kbar
_cod_original_cell_volume 11872.1(15)
_cod_database_code 4131863
_chemical_oxdiff_formula 'C11 H10 N O'
_shelx_space_group_comment
;
The symmetry employed for this shelxl refinement is uniquely defined
by the following loop, which should always be used as a source of
symmetry information in preference to the above space-group names.
They are only intended as comments.
;
_reflns_odcompleteness_completeness 55.04
_reflns_odcompleteness_iscentric 1
_reflns_odcompleteness_theta 25.50
_olex2_refinement_description
;
1. Fixed Uiso
 At 1.2 times of:
  All C(H) groups
 At 1.5 times of:
  All C(H,H,H) groups
2. Restrained distances
 C13-C11 = C9-C10 = C8-C5 = C2-C1
 1.5 with sigma of 0.01
 C8-C11 = C12-C11 = C9-C8
 1.39 with sigma of 0.01
 C12-C12_$1
 1.5 with sigma of 0.01
3. Restrained planarity
 C1_$1, C2_$1, C3_$1, C4_$1, C5_$1, C6_$1, C7_$1, C8_$1, C11_$2, C13_$2
 with sigma of 0.1
 C1_$2, C3_$2, C4_$2, C5_$2, C6_$2, C7_$2, C2_$2, C8_$2, C11_$1, C13_$1
 with sigma of 0.1
 C1, C2, C3, C4, C5, C6, C7, C8, C11_$3, C13_$3
 with sigma of 0.1
 C1_$3, C2_$3, C3_$3, C4_$3, C5_$3, C6_$3, C7_$3, C8_$3, C11, C13
 with sigma of 0.1
4. Uiso/Uaniso restraints and constraints
All non-hydrogen atoms have similar U: within 2A with sigma of 0.01 and sigma
for terminal atoms of 0.02
5. Rigid body (RIGU) restrains
 All non-hydrogen atoms
 with sigma for 1-2 distances of 0.004 and sigma for 1-3 distances of 0.004
6. Others
 Fixed Sof: H10A(0.5) H10B(0.5) H10C(0.5)
7.a Me refined with riding coordinates:
 C10(H10A,H10B,H10C)
7.b Aromatic/amide H refined with riding coordinates:
 C3(H3), C7(H7), C4(H4), C6(H6)
7.c Idealised Me refined as rotating group:
 C13(H13A,H13B,H13C)
;
_shelx_shelxl_version_number 2014/7
_olex2_submission_special_instructions 'No special instructions were received'
_oxdiff_exptl_absorpt_empirical_details
;
Empirical correction (ABSPACK) includes:
- Absorption correction using spherical harmonics
- Frame scaling
;
_oxdiff_exptl_absorpt_empirical_full_max 6.610
_oxdiff_exptl_absorpt_empirical_full_min 0.483

loop_
_space_group_symop_operation_xyz
'x, y, z'
'-x, -y, z'
'-y, x, z'
'y, -x, z'
'-x+1/2, y+1/2, -z+1/2'
'x+1/2, -y+1/2, -z+1/2'
'y+1/2, x+1/2, -z+1/2'
'-y+1/2, -x+1/2, -z+1/2'
'-x, -y, -z'
'x, y, -z'
'y, -x, -z'
'-y, x, -z'
'x-1/2, -y-1/2, z-1/2'
'-x-1/2, y-1/2, z-1/2'
'-y-1/2, -x-1/2, z-1/2'
'y-1/2, x-1/2, z-1/2'

loop_
_atom_site_label
_atom_site_type_symbol
_atom_site_fract_x
_atom_site_fract_y
_atom_site_fract_z
_atom_site_U_iso_or_equiv
_atom_site_adp_type
_atom_site_occupancy
_atom_site_site_symmetry_order
_atom_site_calc_flag
_atom_site_refinement_flags_posn
_atom_site_refinement_flags_adp
_atom_site_refinement_flags_occupancy
_atom_site_disorder_assembly
_atom_site_disorder_group
Zr01 Zr 0.5000 0.5000 0.42647(9) 0.0384(14) Uani 1 4 d S TU P . .
Zr02 Zr 0.54708(16) 0.62296(16) 0.5000 0.0425(13) Uani 1 2 d S TU P . .
O3 O 0.4662(6) 0.4080(6) 0.3923(3) 0.076(3) Uani 1 1 d . U . . .
O5 O 0.4356(7) 0.3260(6) 0.4401(3) 0.088(3) Uani 1 1 d . U . . .
O4 O 0.5855(7) 0.5391(6) 0.4653(3) 0.085(3) Uani 1 1 d . U . . .
O2 O 0.6559(9) 0.6657(9) 0.5000 0.085(4) Uani 1 2 d S TU P . .
O1 O 0.4904(10) 0.7272(9) 0.5000 0.093(5) Uani 1 2 d S TU P . .
C12 C 0.47186(19) 0.02814(19) 0.2500 0.093(5) Uani 1 2 d DS TU P . .
C2 C 0.4366(6) 0.2935(10) 0.3696(5) 0.105(4) Uani 1 1 d D U . . .
C1 C 0.4405(7) 0.3482(9) 0.4023(5) 0.088(3) Uani 1 1 d D U . . .
C9 C 0.3666(8) 0.1334(8) 0.2500 0.098(5) Uani 1 2 d DS TU P . .
C11 C 0.4737(9) 0.0810(8) 0.2793(4) 0.096(4) Uani 1 1 d D U . . .
C8 C 0.4209(8) 0.1323(9) 0.2782(4) 0.100(4) Uani 1 1 d D U . . .
C13 C 0.5322(10) 0.0872(11) 0.3095(5) 0.113(6) Uani 1 1 d D U . . .
H13A H 0.5203 0.0604 0.3332 0.169 Uiso 1 1 calc GR . . . .
H13B H 0.5385 0.1360 0.3167 0.169 Uiso 1 1 calc GR . . . .
H13C H 0.5752 0.0691 0.2981 0.169 Uiso 1 1 calc GR . . . .
C5 C 0.4249(10) 0.1870(10) 0.3109(5) 0.108(4) Uani 1 1 d D U . . .
C10 C 0.3106(8) 0.1894(8) 0.2500 0.114(7) Uani 1 2 d DS TU P . .
H10A H 0.3191 0.2219 0.2717 0.172 Uiso 0.5 1 calc R . . A -1
H10B H 0.3117 0.2145 0.2249 0.172 Uiso 0.5 1 calc R . . A -1
H10C H 0.2650 0.1678 0.2534 0.172 Uiso 0.5 1 calc R . . A -1
C3 C 0.4488(8) 0.3066(12) 0.3315(6) 0.116(4) Uani 1 1 d . U . . .
H3 H 0.4606 0.3524 0.3239 0.139 Uiso 1 1 calc R . . . .
C7 C 0.4170(11) 0.2220(12) 0.3818(6) 0.116(4) Uani 1 1 d . U . . .
H7 H 0.4093 0.2108 0.4088 0.139 Uiso 1 1 calc R . . . .
C4 C 0.4448(8) 0.2556(12) 0.3024(6) 0.116(4) Uani 1 1 d . U . . .
H4 H 0.4559 0.2675 0.2759 0.139 Uiso 1 1 calc R . . . .
C6 C 0.4101(11) 0.1697(12) 0.3511(6) 0.116(4) Uani 1 1 d . U . . .
H6 H 0.3958 0.1242 0.3578 0.139 Uiso 1 1 calc R . . . .

loop_
_atom_site_aniso_label
_atom_site_aniso_U_11
_atom_site_aniso_U_22
_atom_site_aniso_U_33
_atom_site_aniso_U_23
_atom_site_aniso_U_13
_atom_site_aniso_U_12
Zr01 0.052(2) 0.052(2) 0.0119(19) 0.000 0.000 0.000
Zr02 0.060(2) 0.048(2) 0.0201(16) 0.000 0.000 -0.006(2)
O3 0.098(7) 0.083(5) 0.046(5) -0.006(4) 0.003(4) -0.014(6)
O5 0.112(8) 0.084(6) 0.069(5) 0.000(5) 0.002(5) -0.013(7)
O4 0.103(7) 0.078(6) 0.075(7) -0.011(5) -0.024(6) 0.005(7)
O2 0.077(8) 0.090(10) 0.088(10) 0.000 0.000 -0.016(8)
O1 0.123(12) 0.082(9) 0.074(9) 0.000 0.000 0.019(9)
C12 0.099(7) 0.099(7) 0.080(9) -0.010(6) -0.010(6) -0.009(9)
C2 0.134(8) 0.104(6) 0.079(5) -0.019(5) 0.008(5) -0.022(6)
C1 0.111(7) 0.086(5) 0.067(5) -0.009(4) 0.004(5) -0.020(6)
C9 0.108(7) 0.108(7) 0.078(8) -0.006(5) -0.006(5) -0.012(8)
C11 0.106(7) 0.103(7) 0.080(7) -0.014(5) -0.009(5) -0.009(7)
C8 0.113(7) 0.106(6) 0.081(6) -0.014(5) -0.005(5) -0.009(6)
C13 0.123(10) 0.118(12) 0.097(10) -0.007(9) -0.025(8) -0.008(10)
C5 0.131(8) 0.109(6) 0.084(6) -0.016(5) 0.001(5) -0.016(7)
C10 0.125(10) 0.125(10) 0.093(13) -0.006(9) -0.006(9) -0.001(12)
C3 0.150(9) 0.113(7) 0.084(6) -0.017(5) 0.009(6) -0.024(7)
C7 0.144(9) 0.112(7) 0.090(6) -0.018(5) 0.010(6) -0.023(7)
C4 0.149(9) 0.113(7) 0.086(6) -0.017(5) 0.007(6) -0.020(7)
C6 0.142(9) 0.114(7) 0.092(6) -0.015(5) 0.005(6) -0.022(7)

loop_
_atom_type_symbol
_atom_type_description
_atom_type_scat_dispersion_real
_atom_type_scat_dispersion_imag
_atom_type_scat_source
C C 0.0030 0.0010 'International Tables Vol C Tables 4.2.6.8 and 6.1.1.4'
H H 0.0000 0.0000 'International Tables Vol C Tables 4.2.6.8 and 6.1.1.4'
O O 0.0110 0.0060 'International Tables Vol C Tables 4.2.6.8 and 6.1.1.4'
Zr Zr -11.6050 0.5510 'International Tables Vol C Tables 4.2.6.8 and 6.1.1.4'

loop_
_geom_angle_atom_site_label_1
_geom_angle_atom_site_label_2
_geom_angle_atom_site_label_3
_geom_angle
_geom_angle_site_symmetry_1
_geom_angle_site_symmetry_3
Zr02 Zr01 Zr02 60.66(6) 9_666 3_655
Zr02 Zr01 Zr02 91.14(10) 11_566 3_655
Zr02 Zr01 Zr02 60.65(6) . 3_655
Zr02 Zr01 Zr02 60.66(6) 11_566 9_666
Zr02 Zr01 Zr02 91.14(10) . 9_666
Zr02 Zr01 Zr02 60.65(6) . 11_566
O3 Zr01 Zr02 75.9(3) 2_665 .
O3 Zr01 Zr02 75.9(3) . 9_666
O3 Zr01 Zr02 111.0(3) . 11_566
O3 Zr01 Zr02 167.1(3) . .
O3 Zr01 Zr02 75.9(3) 3_655 11_566
O3 Zr01 Zr02 75.9(3) 4_565 3_655
O3 Zr01 Zr02 167.1(3) 3_655 3_655
O3 Zr01 Zr02 167.1(3) 4_565 11_566
O3 Zr01 Zr02 112.0(3) 4_565 .
O3 Zr01 Zr02 111.0(3) 3_655 .
O3 Zr01 Zr02 111.0(3) 4_565 9_666
O3 Zr01 Zr02 111.0(3) 2_665 3_655
O3 Zr01 Zr02 167.1(3) 2_665 9_666
O3 Zr01 Zr02 112.0(3) 2_665 11_566
O3 Zr01 Zr02 112.0(3) . 3_655
O3 Zr01 Zr02 112.0(3) 3_655 9_666
O3 Zr01 O3 74.2(3) . 4_565
O3 Zr01 O3 74.2(3) 4_565 2_665
O3 Zr01 O3 117.0(6) . 2_665
O3 Zr01 O3 117.0(6) 4_565 3_655
O3 Zr01 O3 74.2(3) . 3_655
O3 Zr01 O3 74.2(3) 2_665 3_655
O3 Zr01 O4 142.4(5) . .
O3 Zr01 O4 142.8(5) . 3_655
O3 Zr01 O4 79.4(5) 3_655 .
O3 Zr01 O4 142.8(5) 4_565 .
O3 Zr01 O4 142.4(5) 3_655 3_655
O3 Zr01 O4 79.7(4) 2_665 .
O3 Zr01 O4 79.4(5) 4_565 2_665
O3 Zr01 O4 79.4(5) 2_665 3_655
O3 Zr01 O4 142.8(5) 3_655 2_665
O3 Zr01 O4 79.4(5) . 4_565
O3 Zr01 O4 142.4(5) 4_565 4_565
O3 Zr01 O4 79.7(4) . 2_665
O3 Zr01 O4 79.7(4) 3_655 4_565
O3 Zr01 O4 79.7(4) 4_565 3_655
O3 Zr01 O4 142.4(5) 2_665 2_665
O3 Zr01 O4 142.8(5) 2_665 4_565
O4 Zr01 Zr02 35.3(3) . 11_566
O4 Zr01 Zr02 34.6(3) 4_565 11_566
O4 Zr01 Zr02 34.6(3) . .
O4 Zr01 Zr02 90.1(3) 3_655 11_566
O4 Zr01 Zr02 90.1(3) 2_665 .
O4 Zr01 Zr02 34.6(3) 2_665 9_666
O4 Zr01 Zr02 89.7(3) . 3_655
O4 Zr01 Zr02 35.3(3) 2_665 3_655
O4 Zr01 Zr02 90.1(3) 4_565 3_655
O4 Zr01 Zr02 35.3(3) 4_565 9_666
O4 Zr01 Zr02 90.1(3) . 9_666
O4 Zr01 Zr02 35.3(3) 3_655 .
O4 Zr01 Zr02 89.6(3) 4_565 .
O4 Zr01 Zr02 89.6(3) 2_665 11_566
O4 Zr01 Zr02 34.6(3) 3_655 3_655
O4 Zr01 Zr02 89.6(3) 3_655 9_666
O4 Zr01 O4 69.8(3) 3_655 2_665
O4 Zr01 O4 108.1(7) . 2_665
O4 Zr01 O4 69.8(3) . 3_655
O4 Zr01 O4 69.8(3) 2_665 4_565
O4 Zr01 O4 108.1(7) 3_655 4_565
O4 Zr01 O4 69.8(3) . 4_565
Zr01 Zr02 Zr01 88.86(10) . 9_666
Zr01 Zr02 Zr02 59.67(3) . 3_655
Zr01 Zr02 Zr02 59.67(3) 9_666 3_655
Zr01 Zr02 Zr02 59.67(3) 9_666 11_566
Zr01 Zr02 Zr02 59.67(3) . 11_566
Zr02 Zr02 Zr02 90.0 11_566 3_655
O5 Zr02 Zr01 72.7(3) 9_666 9_666
O5 Zr02 Zr01 72.7(3) 2_665 .
O5 Zr02 Zr01 161.5(3) 2_665 9_666
O5 Zr02 Zr01 161.5(3) 9_666 .
O5 Zr02 Zr02 109.6(3) 2_665 11_566
O5 Zr02 Zr02 108.0(3) 9_666 3_655
O5 Zr02 Zr02 109.6(3) 9_666 11_566
O5 Zr02 Zr02 108.0(3) 2_665 3_655
O5 Zr02 O5 125.7(6) 9_666 2_665
O5 Zr02 O1 72.0(4) 9_666 .
O5 Zr02 O1 72.0(4) 2_665 .
O4 Zr02 Zr01 88.2(4) 10_556 .
O4 Zr02 Zr01 88.2(4) . 9_666
O4 Zr02 Zr01 87.8(4) 12_656 .
O4 Zr02 Zr01 36.6(3) 10_556 9_666
O4 Zr02 Zr01 36.9(3) 3_655 .
O4 Zr02 Zr01 87.8(4) 3_655 9_666
O4 Zr02 Zr01 36.6(3) . .
O4 Zr02 Zr01 36.9(3) 12_656 9_666
O4 Zr02 Zr02 33.4(3) 10_556 11_566
O4 Zr02 Zr02 32.9(3) 3_655 3_655
O4 Zr02 Zr02 90.5(4) 10_556 3_655
O4 Zr02 Zr02 90.5(4) . 3_655
O4 Zr02 Zr02 90.5(4) 12_656 11_566
O4 Zr02 Zr02 32.9(3) 12_656 3_655
O4 Zr02 Zr02 90.5(4) 3_655 11_566
O4 Zr02 Zr02 33.4(3) . 11_566
O4 Zr02 O5 140.1(5) 10_556 2_665
O4 Zr02 O5 137.8(5) 12_656 2_665
O4 Zr02 O5 140.1(5) . 9_666
O4 Zr02 O5 137.8(5) 3_655 9_666
O4 Zr02 O5 77.7(4) 10_556 9_666
O4 Zr02 O5 77.7(4) . 2_665
O4 Zr02 O5 76.9(5) 3_655 2_665
O4 Zr02 O5 76.9(5) 12_656 9_666
O4 Zr02 O4 108.3(7) . 12_656
O4 Zr02 O4 66.8(6) 10_556 .
O4 Zr02 O4 108.3(7) 10_556 3_655
O4 Zr02 O4 73.4(6) 10_556 12_656
O4 Zr02 O4 65.9(6) 3_655 12_656
O4 Zr02 O4 73.4(6) . 3_655
O4 Zr02 O2 87.3(6) . .
O4 Zr02 O2 87.3(6) 10_556 .
O4 Zr02 O2 147.0(3) 12_656 .
O4 Zr02 O2 147.0(3) 3_655 .
O4 Zr02 O1 85.7(5) 3_655 .
O4 Zr02 O1 85.7(5) 12_656 .
O4 Zr02 O1 146.4(3) . .
O4 Zr02 O1 146.4(3) 10_556 .
O2 Zr02 Zr01 118.8(3) . 9_666
O2 Zr02 Zr01 118.8(3) . .
O2 Zr02 Zr02 177.4(5) . 3_655
O2 Zr02 Zr02 87.4(5) . 11_566
O2 Zr02 O5 72.9(4) . 9_666
O2 Zr02 O5 72.9(4) . 2_665
O2 Zr02 O1 97.1(6) . .
O1 Zr02 Zr01 117.6(3) . .
O1 Zr02 Zr01 117.6(3) . 9_666
O1 Zr02 Zr02 175.5(5) . 11_566
O1 Zr02 Zr02 85.5(5) . 3_655
C1 O3 Zr01 133.3(9) . .
C1 O5 Zr02 134.0(10) . 9_666
Zr02 O4 Zr01 107.8(5) 11_566 .
Zr02 O4 Zr01 108.8(6) . .
Zr02 O4 Zr02 113.6(5) . 11_566
C11 C12 C12 119.2(6) 8 2_655
C11 C12 C12 119.2(6) . 2_655
C11 C12 C11 121.5(12) 8 .
C3 C2 C1 124(2) . .
C3 C2 C7 119.1(16) . .
C7 C2 C1 116.8(17) . .
O3 C1 O5 123.7(12) . .
O3 C1 C2 116.2(15) . .
O5 C1 C2 117.5(16) . .
C8 C9 C8 116(2) 8 .
C8 C9 C10 122.2(10) 8 .
C8 C9 C10 122.2(10) . .
C12 C11 C13 122.8(12) . .
C8 C11 C12 117.5(11) . .
C8 C11 C13 119.6(11) . .
C9 C8 C11 124.0(15) . .
C9 C8 C5 120.9(13) . .
C11 C8 C5 115.1(12) . .
C11 C13 H13A 109.5 . .
C11 C13 H13B 109.5 . .
C11 C13 H13C 109.5 . .
H13A C13 H13B 109.5 . .
H13A C13 H13C 109.5 . .
H13B C13 H13C 109.5 . .
C4 C5 C8 120.8(17) . .
C4 C5 C6 118.0(16) . .
C6 C5 C8 121.2(18) . .
C9 C10 H10A 109.5 . .
C9 C10 H10B 109.5 . .
C9 C10 H10C 109.5 . .
H10A C10 H10B 109.5 . .
H10A C10 H10C 109.5 . .
H10B C10 H10C 109.5 . .
C2 C3 H3 118.7 . .
C2 C3 C4 123(2) . .
C4 C3 H3 118.7 . .
C2 C7 H7 121.0 . .
C6 C7 C2 117.9(17) . .
C6 C7 H7 121.0 . .
C5 C4 H4 118.9 . .
C3 C4 C5 122.2(19) . .
C3 C4 H4 118.9 . .
C5 C6 C7 120(2) . .
C5 C6 H6 120.0 . .
C7 C6 H6 120.0 . .

loop_
_geom_bond_atom_site_label_1
_geom_bond_atom_site_label_2
_geom_bond_distance
_geom_bond_site_symmetry_2
Zr01 Zr02 3.487(3) .
Zr01 Zr02 3.487(3) 9_666
Zr01 Zr02 3.487(3) 3_655
Zr01 Zr02 3.487(3) 11_566
Zr01 O3 2.174(11) .
Zr01 O3 2.174(11) 2_665
Zr01 O3 2.174(11) 4_565
Zr01 O3 2.174(11) 3_655
Zr01 O4 2.197(11) .
Zr01 O4 2.197(11) 3_655
Zr01 O4 2.197(11) 4_565
Zr01 O4 2.197(11) 2_665
Zr02 Zr01 3.487(3) 9_666
Zr02 Zr02 3.521(4) 11_566
Zr02 Zr02 3.521(4) 3_655
Zr02 O5 2.235(11) 2_665
Zr02 O5 2.235(11) 9_666
Zr02 O4 2.090(12) .
Zr02 O4 2.090(12) 10_556
Zr02 O4 2.117(12) 12_656
Zr02 O4 2.117(12) 3_655
Zr02 O2 2.210(17) .
Zr02 O1 2.244(17) .
O3 C1 1.27(2) .
O5 Zr02 2.235(11) 9_666
O5 C1 1.33(2) .
O4 Zr02 2.117(12) 11_566
C12 C12 1.505(10) 2_655
C12 C11 1.396(9) 8
C12 C11 1.396(9) .
C2 C1 1.500(10) .
C2 C3 1.31(3) .
C2 C7 1.46(3) .
C9 C8 1.389(9) 8
C9 C8 1.389(9) .
C9 C10 1.500(10) .
C11 C8 1.392(9) .
C11 C13 1.497(10) .
C8 C5 1.502(10) .
C13 H13A 0.9600 .
C13 H13B 0.9600 .
C13 H13C 0.9600 .
C5 C4 1.38(3) .
C5 C6 1.40(2) .
C10 H10A 0.9600 .
C10 H10B 0.9600 .
C10 H10C 0.9600 .
C3 H3 0.9300 .
C3 C4 1.37(3) .
C7 H7 0.9300 .
C7 C6 1.43(2) .
C4 H4 0.9300 .
C6 H6 0.9300 .

loop_
_geom_torsion_atom_site_label_1
_geom_torsion_atom_site_label_2
_geom_torsion_atom_site_label_3
_geom_torsion_atom_site_label_4
_geom_torsion
_geom_torsion_site_symmetry_1
Zr01 O3 C1 O5 -8(2) .
Zr01 O3 C1 C2 -168.9(7) .
Zr02 O5 C1 O3 9(2) 9_666
Zr02 O5 C1 C2 169.5(8) 9_666
C12 C12 C11 C8 179.7(12) 2_655
C12 C12 C11 C13 4(2) 2_655
C12 C11 C8 C9 1(3) .
C12 C11 C8 C5 179.0(16) .
C2 C3 C4 C5 2.7(11) .
C2 C7 C6 C5 3(3) .
C1 C2 C3 C4 -180.0(3) .
C1 C2 C7 C6 177.4(13) .
C9 C8 C5 C4 -73(2) .
C9 C8 C5 C6 108.4(19) .
C11 C12 C11 C8 -0.3(12) 8
C11 C12 C11 C13 -176(2) 8
C11 C8 C5 C4 108(2) .
C11 C8 C5 C6 -70(3) .
C8 C9 C8 C11 -0.3(14) 8
C8 C9 C8 C5 -179(2) 8
C8 C5 C4 C3 179.9(11) .
C8 C5 C6 C7 177.5(17) .
C13 C11 C8 C9 176.4(17) .
C13 C11 C8 C5 -5(3) .
C10 C9 C8 C11 179.7(14) .
C10 C9 C8 C5 1(2) .
C3 C2 C1 O3 -9.4(11) .
C3 C2 C1 O5 -171.8(13) .
C3 C2 C7 C6 -2(2) .
C7 C2 C1 O3 171.5(15) .
C7 C2 C1 O5 9.1(13) .
C7 C2 C3 C4 -0.9(11) .
C4 C5 C6 C7 -1(3) .
C6 C5 C4 C3 -2(2) .
